data_2108656
loop_
_publ_author_name
'Van der Maelen, Juan F.'
'Ceroni, Mario'
'Ruiz, Javier'

_publ_section_title
;
 The X-ray constrained wavefunction of the
 [Mn(CO)~4~{(C~6~H~5~)~2~P-S-C(Br~2~)-P(C~6~H~5~)~2~}]Br complex: a
 theoretical and experimental study of dihalogen bonds and other
 noncovalent interactions
;
_journal_coeditor_code XK5071SUP1
_journal_issue 5
_journal_name_full 'Acta Crystallographica Section B'
_journal_page_first
;
;
_journal_paper_doi 10.1107/S2052520620009889
_journal_volume 76
_journal_year 2020
_chemical_absolute_configuration rmad
_chemical_formula_moiety 'C29  H20  Br3  Mn1  O4  P2  S1'
_chemical_formula_sum 'C29 H20 Br3 Mn O4 P2 S'
_chemical_formula_weight 821.12
_space_group_IT_number 5
_space_group_name_Hall 'C 2y'
_space_group_name_H-M_alt 'C 1 2 1'
_symmetry_cell_setting monoclinic
_symmetry_Int_Tables_number 5
_symmetry_space_group_name_Hall 'C 2y'
_symmetry_space_group_name_H-M 'C 1 2 1'
_atom_sites_solution_hydrogens geom
_atom_sites_solution_primary dual
_atom_sites_solution_secondary difmap
_audit_conform_dict_location ftp://ftp.iucr.org/pub/cif_core.dic
_audit_conform_dict_name cif_core.dic
_audit_conform_dict_version 2.4.5
_audit_creation_date 2020-02-24T12:40:56-00:00
_audit_creation_method 'WinGX routine CIF_UPDATE'
_audit_update_record
;
2020-06-01 deposited with the CCDC. 2020-06-01 downloaded from the CCDC.
;
_cell_angle_alpha 90
_cell_angle_beta 91.210(10)
_cell_angle_gamma 90
_cell_formula_units_Z 4
_cell_length_a 15.366(2)
_cell_length_b 16.035(2)
_cell_length_c 14.3270(10)
_cell_measurement_reflns_used 25
_cell_measurement_temperature 293(2)
_cell_measurement_theta_max 15.7
_cell_measurement_theta_min 14.18
_cell_measurement_wavelength 0.71073
_cell_volume 3529.3(7)
_computing_cell_refinement 'SAINT V8.34A integration software'
_computing_data_collection 'Bruker APEX2 software'
_computing_data_reduction 'SORTAV (Blessing, 1989)'
_computing_molecular_graphics 'ORTEP-3 for Windows (Farrugia, 2012)'
_computing_publication_material 'WinGX publication routines (Farrugia, 2012)'
_computing_structure_refinement 'SHELXL-2018/3 (Sheldrick, 2015)'
_computing_structure_solution 'SIR97 (Altomare et al., 1999)'
_diffrn_ambient_temperature 293(2)
_diffrn_measured_fraction_theta_full 1
_diffrn_measured_fraction_theta_max 1
_diffrn_measurement_device '\k-geometry diffractometer'
_diffrn_measurement_device_type 'Bruker APEX-II'
_diffrn_measurement_method '\f or \w oscillation scans'
_diffrn_radiation_probe x-ray
_diffrn_radiation_type MoK\a
_diffrn_radiation_wavelength 0.71073
_diffrn_reflns_av_R_equivalents 0.0565
_diffrn_reflns_av_unetI/netI 0.0641
_diffrn_reflns_Laue_measured_fraction_full 1
_diffrn_reflns_Laue_measured_fraction_max 1
_diffrn_reflns_limit_h_max 18
_diffrn_reflns_limit_h_min -18
_diffrn_reflns_limit_k_max 19
_diffrn_reflns_limit_k_min 0
_diffrn_reflns_limit_l_max 0
_diffrn_reflns_limit_l_min -17
_diffrn_reflns_number 3749
_diffrn_reflns_point_group_measured_fraction_full 0.52
_diffrn_reflns_point_group_measured_fraction_max 0.519
_diffrn_reflns_reduction_process
;
        Scaled and merged with Sortav
        R.H. Blessing, (1987) Cryst. Rev. 1, 3-58
        R.H. Blessing, (1989) J. Appl. Cryst. 22, 396-397
;
_diffrn_reflns_theta_full 25.242
_diffrn_reflns_theta_max 25.971
_diffrn_reflns_theta_min 1.422
_diffrn_standards_number 0
_exptl_absorpt_coefficient_mu 3.95
_exptl_absorpt_correction_T_max 0.9956
_exptl_absorpt_correction_T_min 0.5278
_exptl_absorpt_correction_type multi-scan
_exptl_absorpt_process_details
;
SADABS-2014/5 - Bruker AXS area detector scaling and absorption correction
;
_exptl_crystal_colour yellow
_exptl_crystal_density_diffrn 1.545
_exptl_crystal_density_method 'not measured'
_exptl_crystal_description fragment
_exptl_crystal_F_000 1608
_exptl_crystal_size_max 0.264
_exptl_crystal_size_mid 0.231
_exptl_crystal_size_min 0.099
_refine_diff_density_max 0.681
_refine_diff_density_min -0.493
_refine_diff_density_rms 0.117
_refine_ls_abs_structure_details
;
No quotients, so Flack parameter determined by classical intensity fit
;
_refine_ls_abs_structure_Flack 0.040(14)
_refine_ls_extinction_method none
_refine_ls_goodness_of_fit_ref 0.992
_refine_ls_hydrogen_treatment constr
_refine_ls_matrix_type full
_refine_ls_number_constraints 0
_refine_ls_number_parameters 361
_refine_ls_number_reflns 3603
_refine_ls_number_restraints 1
_refine_ls_restrained_S_all 0.992
_refine_ls_R_factor_all 0.084
_refine_ls_R_factor_gt 0.0463
_refine_ls_shift/su_max 0.001
_refine_ls_shift/su_mean 0
_refine_ls_structure_factor_coef Fsqd
_refine_ls_weighting_details 'w=1/[\s^2^(Fo^2^)+(0.0824P)^2^] where P=(Fo^2^+2Fc^2^)/3'
_refine_ls_weighting_scheme calc
_refine_ls_wR_factor_gt 0.1149
_refine_ls_wR_factor_ref 0.1266
_reflns_Friedel_coverage 0
_reflns_Friedel_fraction_full 0
_reflns_Friedel_fraction_max 0
_reflns_number_gt 2399
_reflns_number_total 3603
_reflns_threshold_expression 'I > 2\s(I)'
_cod_data_source_file xk5071sup1.cif
_cod_data_source_block I
_cod_original_sg_symbol_H-M 'C 2'
_cod_database_code 2108656
_shelx_shelxl_version_number 2018/3

loop_
_symmetry_equiv_pos_as_xyz
'x, y, z'
'-x, y, -z'
'x+1/2, y+1/2, z'
'-x+1/2, y+1/2, -z'

loop_
_atom_site_label
_atom_site_type_symbol
_atom_site_fract_x
_atom_site_fract_y
_atom_site_fract_z
_atom_site_U_iso_or_equiv
_atom_site_adp_type
_atom_site_occupancy
_atom_site_site_symmetry_order
_atom_site_calc_flag
_atom_site_refinement_flags_posn
_atom_site_refinement_flags_adp
_atom_site_refinement_flags_occupancy
_atom_site_disorder_assembly
_atom_site_disorder_group
Mn1 Mn 1.25719(9) 0.95207(10) 0.73293(9) 0.0419(4) Uani 1 1 d . . . . .
C1 C 1.3001(6) 0.8493(9) 0.6891(7) 0.052(3) Uani 1 1 d . . . . .
O1 O 1.3276(6) 0.7898(6) 0.6633(6) 0.074(3) Uani 1 1 d . . . . .
C2 C 1.2121(7) 1.0541(7) 0.7705(7) 0.050(3) Uani 1 1 d . . . . .
O2 O 1.1836(6) 1.1166(6) 0.7889(7) 0.077(3) Uani 1 1 d . . . . .
C3 C 1.2482(6) 0.9902(8) 0.6119(7) 0.056(3) Uani 1 1 d . . . . .
O3 O 1.2474(6) 1.0137(7) 0.5391(5) 0.088(3) Uani 1 1 d . . . . .
C4 C 1.3705(7) 0.9881(7) 0.7362(7) 0.050(2) Uani 1 1 d . . . . .
O4 O 1.4398(5) 1.0056(6) 0.7319(6) 0.071(2) Uani 1 1 d . . . . .
S1 S 1.08960(16) 0.82918(18) 0.84977(16) 0.0473(6) Uani 1 1 d . . . . .
C5 C 1.1591(6) 0.8836(6) 0.9304(6) 0.040(2) Uani 1 1 d . . . . .
Br1 Br 1.11187(7) 0.99513(7) 0.95985(9) 0.0600(3) Uani 1 1 d . . . . .
Br2 Br 1.15083(7) 0.81779(7) 1.04760(6) 0.0495(3) Uani 1 1 d . . . . .
Br3 Br 1.11204(9) 0.71159(8) 1.22123(8) 0.0695(4) Uani 1 1 d . . . . .
P1 P 1.11926(16) 0.89320(18) 0.72509(16) 0.0435(6) Uani 1 1 d . . . . .
C6 C 1.1088(6) 0.8109(7) 0.6386(7) 0.047(2) Uani 1 1 d . . . . .
C7 C 1.1062(7) 0.8324(8) 0.5444(7) 0.059(3) Uani 1 1 d . . . . .
H7 H 1.10287 0.888541 0.528349 0.071 Uiso 1 1 calc R U . . .
C8 C 1.1082(8) 0.7746(12) 0.4750(9) 0.084(5) Uani 1 1 d . . . . .
H8 H 1.10447 0.791355 0.412851 0.101 Uiso 1 1 calc R U . . .
C9 C 1.1156(9) 0.6935(11) 0.4962(10) 0.084(4) Uani 1 1 d . . . . .
H9 H 1.118773 0.654182 0.448673 0.1 Uiso 1 1 calc R U . . .
C10 C 1.1184(9) 0.6682(10) 0.5878(12) 0.093(5) Uani 1 1 d . . . . .
H10 H 1.121197 0.61153 0.601505 0.112 Uiso 1 1 calc R U . . .
C11 C 1.1172(8) 0.7270(8) 0.6618(8) 0.063(3) Uani 1 1 d . . . . .
H11 H 1.121898 0.709983 0.723785 0.076 Uiso 1 1 calc R U . . .
C12 C 1.0237(6) 0.9579(7) 0.7016(7) 0.046(2) Uani 1 1 d . . . . .
C13 C 0.9427(8) 0.9338(8) 0.7307(9) 0.067(3) Uani 1 1 d . . . . .
H13 H 0.935797 0.884975 0.764811 0.08 Uiso 1 1 calc R U . . .
C14 C 0.8717(8) 0.9836(9) 0.7080(11) 0.083(4) Uani 1 1 d . . . . .
H14 H 0.817836 0.968767 0.731412 0.1 Uiso 1 1 calc R U . . .
C15 C 0.8759(9) 1.0508(10) 0.6553(10) 0.079(4) Uani 1 1 d . . . . .
H15 H 0.825631 1.080232 0.639044 0.094 Uiso 1 1 calc R U . . .
C16 C 0.9554(9) 1.0766(10) 0.6249(10) 0.088(5) Uani 1 1 d . . . . .
H16 H 0.959862 1.125054 0.589669 0.106 Uiso 1 1 calc R U . . .
C17 C 1.0296(8) 1.0301(9) 0.6470(9) 0.077(4) Uani 1 1 d . . . . .
H17 H 1.083449 1.047126 0.625392 0.093 Uiso 1 1 calc R U . . .
P2 P 1.27082(15) 0.90355(16) 0.88659(17) 0.0387(5) Uani 1 1 d . . . . .
C18 C 1.3301(6) 0.8058(7) 0.8915(6) 0.041(2) Uani 1 1 d . . . . .
C19 C 1.4212(8) 0.8114(10) 0.8920(8) 0.069(3) Uani 1 1 d . . . . .
H19 H 1.448835 0.862737 0.899002 0.083 Uiso 1 1 calc R U . . .
C20 C 1.4694(8) 0.7387(9) 0.8820(8) 0.068(3) Uani 1 1 d . . . . .
H20 H 1.529854 0.741715 0.88198 0.082 Uiso 1 1 calc R U . . .
C21 C 1.4294(10) 0.6624(10) 0.8720(9) 0.074(4) Uani 1 1 d . . . . .
H21 H 1.462193 0.614394 0.863561 0.089 Uiso 1 1 calc R U . . .
C22 C 1.3414(10) 0.6583(9) 0.8746(8) 0.072(4) Uani 1 1 d . . . . .
H22 H 1.314601 0.606394 0.869981 0.087 Uiso 1 1 calc R U . . .
C23 C 1.2901(7) 0.7288(6) 0.8839(8) 0.050(3) Uani 1 1 d . . . . .
H23 H 1.229751 0.724428 0.884965 0.061 Uiso 1 1 calc R U . . .
C24 C 1.3255(6) 0.9662(6) 0.9770(6) 0.041(2) Uani 1 1 d . . . . .
C25 C 1.3469(6) 1.0501(7) 0.9571(7) 0.050(3) Uani 1 1 d . . . . .
H25 H 1.332171 1.0743 0.899939 0.06 Uiso 1 1 calc R U . . .
C26 C 1.3903(7) 1.0942(8) 1.0254(8) 0.056(3) Uani 1 1 d . . . . .
H26 H 1.407795 1.148408 1.012494 0.067 Uiso 1 1 calc R U . . .
C27 C 1.4084(8) 1.0626(7) 1.1097(8) 0.059(3) Uani 1 1 d . . . . .
H27 H 1.434541 1.095533 1.155836 0.071 Uiso 1 1 calc R U . . .
C28 C 1.3876(8) 0.9801(8) 1.1277(8) 0.068(3) Uani 1 1 d . . . . .
H28 H 1.402153 0.956794 1.185331 0.082 Uiso 1 1 calc R U . . .
C29 C 1.3455(7) 0.9323(7) 1.0603(7) 0.052(3) Uani 1 1 d . . . . .
H29 H 1.331129 0.877098 1.07261 0.062 Uiso 1 1 calc R U . . .

loop_
_atom_site_aniso_label
_atom_site_aniso_U_11
_atom_site_aniso_U_22
_atom_site_aniso_U_33
_atom_site_aniso_U_23
_atom_site_aniso_U_13
_atom_site_aniso_U_12
Mn1 0.0353(8) 0.0478(9) 0.0425(7) 0.0071(7) -0.0042(6) -0.0031(7)
C1 0.027(5) 0.092(9) 0.038(5) -0.010(5) -0.001(4) -0.009(6)
O1 0.064(6) 0.074(6) 0.083(6) -0.019(5) 0.020(5) 0.013(5)
C2 0.051(6) 0.040(6) 0.058(6) -0.007(5) -0.004(5) -0.008(5)
O2 0.074(6) 0.058(6) 0.099(7) 0.001(5) -0.009(5) 0.010(5)
C3 0.048(6) 0.067(7) 0.052(6) 0.007(6) -0.001(5) -0.002(6)
O3 0.085(6) 0.122(9) 0.057(5) 0.042(6) -0.003(4) -0.013(6)
C4 0.050(6) 0.042(6) 0.055(6) 0.010(5) -0.014(5) 0.001(5)
O4 0.051(5) 0.072(6) 0.090(6) -0.005(5) 0.002(4) -0.014(5)
S1 0.0483(14) 0.0502(16) 0.0433(12) 0.0039(12) -0.0037(10) -0.0130(13)
C5 0.037(5) 0.038(5) 0.045(5) 0.012(4) -0.004(4) -0.010(4)
Br1 0.0485(6) 0.0542(7) 0.0777(8) -0.0057(6) 0.0080(5) 0.0082(5)
Br2 0.0535(6) 0.0541(6) 0.0411(5) 0.0005(5) 0.0029(4) -0.0051(5)
Br3 0.0986(10) 0.0580(7) 0.0521(6) 0.0008(6) 0.0052(6) 0.0135(7)
P1 0.0406(13) 0.0498(16) 0.0399(12) 0.0027(12) -0.0047(10) -0.0035(12)
C6 0.038(5) 0.046(6) 0.055(5) -0.010(5) -0.003(4) 0.011(5)
C7 0.068(7) 0.054(7) 0.054(6) -0.007(6) -0.015(5) 0.000(6)
C8 0.058(8) 0.134(15) 0.060(7) -0.019(9) -0.006(6) 0.021(9)
C9 0.071(9) 0.110(14) 0.069(9) -0.023(9) -0.005(7) 0.011(9)
C10 0.087(10) 0.068(10) 0.123(14) -0.046(10) -0.014(9) -0.008(8)
C11 0.080(8) 0.052(7) 0.056(6) -0.006(6) -0.005(6) 0.006(6)
C12 0.038(5) 0.046(6) 0.054(6) -0.001(5) -0.013(4) 0.005(5)
C13 0.061(7) 0.059(8) 0.080(8) 0.011(6) 0.001(6) -0.010(6)
C14 0.045(7) 0.077(11) 0.128(12) -0.014(9) -0.018(7) 0.024(7)
C15 0.069(9) 0.081(10) 0.085(9) -0.006(8) -0.030(7) 0.021(8)
C16 0.072(9) 0.102(12) 0.089(10) 0.025(9) -0.020(8) 0.027(9)
C17 0.061(7) 0.082(9) 0.089(9) 0.044(8) -0.014(6) 0.006(7)
P2 0.0330(12) 0.0429(14) 0.0400(12) 0.0024(11) -0.0015(10) -0.0010(11)
C18 0.036(5) 0.057(7) 0.029(4) 0.011(4) 0.002(4) 0.012(5)
C19 0.060(7) 0.084(9) 0.063(7) -0.006(7) -0.004(5) 0.000(7)
C20 0.055(7) 0.077(10) 0.073(8) 0.006(7) -0.005(6) 0.019(7)
C21 0.081(10) 0.075(10) 0.067(8) 0.008(7) -0.002(7) 0.037(8)
C22 0.098(11) 0.066(9) 0.054(7) 0.003(6) 0.006(7) 0.004(8)
C23 0.050(6) 0.034(6) 0.068(7) -0.007(5) 0.010(5) -0.005(5)
C24 0.038(5) 0.037(5) 0.047(5) -0.002(4) -0.009(4) -0.003(4)
C25 0.036(5) 0.058(7) 0.057(6) -0.005(5) -0.005(5) 0.004(5)
C26 0.051(6) 0.047(6) 0.068(7) -0.010(6) -0.005(6) 0.012(5)
C27 0.058(7) 0.054(7) 0.064(7) -0.002(6) -0.019(6) 0.002(6)
C28 0.067(7) 0.081(10) 0.055(6) 0.010(6) -0.019(6) -0.004(7)
C29 0.059(7) 0.041(6) 0.054(6) 0.004(5) -0.017(5) -0.014(5)

loop_
_atom_type_symbol
_atom_type_description
_atom_type_scat_dispersion_real
_atom_type_scat_dispersion_imag
_atom_type_scat_source
C C 0.0033 0.0016 'International Tables Vol C Tables 4.2.6.8 and 6.1.1.4'
H H 0 0 'International Tables Vol C Tables 4.2.6.8 and 6.1.1.4'
Br Br -0.2901 2.4595 'International Tables Vol C Tables 4.2.6.8 and 6.1.1.4'
Mn Mn 0.3368 0.7283 'International Tables Vol C Tables 4.2.6.8 and 6.1.1.4'
O O 0.0106 0.006 'International Tables Vol C Tables 4.2.6.8 and 6.1.1.4'
P P 0.1023 0.0942 'International Tables Vol C Tables 4.2.6.8 and 6.1.1.4'
S S 0.1246 0.1234 'International Tables Vol C Tables 4.2.6.8 and 6.1.1.4'

loop_
_geom_angle_atom_site_label_1
_geom_angle_atom_site_label_2
_geom_angle_atom_site_label_3
_geom_angle
_geom_angle_site_symmetry_1
_geom_angle_site_symmetry_3
_geom_angle_publ_flag
C4 Mn1 C3 88.4(5) . . ?
C4 Mn1 C2 94.3(5) . . ?
C3 Mn1 C2 87.7(5) . . ?
C4 Mn1 C1 86.8(5) . . ?
C3 Mn1 C1 89.8(5) . . ?
C2 Mn1 C1 177.2(5) . . ?
C4 Mn1 P1 174.2(4) . . ?
C3 Mn1 P1 92.3(3) . . ?
C2 Mn1 P1 91.5(3) . . ?
C1 Mn1 P1 87.4(3) . . ?
C4 Mn1 P2 90.8(3) . . ?
C3 Mn1 P2 179.2(3) . . ?
C2 Mn1 P2 92.7(3) . . ?
C1 Mn1 P2 89.9(3) . . ?
P1 Mn1 P2 88.49(10) . . ?
O1 C1 Mn1 178.1(9) . . ?
O2 C2 Mn1 176.6(10) . . ?
O3 C3 Mn1 176.3(10) . . ?
O4 C4 Mn1 174.1(10) . . ?
C5 S1 P1 99.9(3) . . ?
S1 C5 P2 114.0(5) . . ?
S1 C5 Br1 111.3(5) . . ?
P2 C5 Br1 105.1(4) . . ?
S1 C5 Br2 103.8(4) . . ?
P2 C5 Br2 116.7(5) . . ?
Br1 C5 Br2 105.6(4) . . ?
C6 P1 C12 103.2(5) . . ?
C6 P1 S1 101.9(4) . . ?
C12 P1 S1 104.2(3) . . ?
C6 P1 Mn1 113.3(3) . . ?
C12 P1 Mn1 120.6(4) . . ?
S1 P1 Mn1 111.65(13) . . ?
C11 C6 C7 118.2(10) . . ?
C11 C6 P1 122.2(8) . . ?
C7 C6 P1 118.8(9) . . ?
C8 C7 C6 122.6(13) . . ?
C8 C7 H7 118.7 . . ?
C6 C7 H7 118.7 . . ?
C9 C8 C7 119.9(14) . . ?
C9 C8 H8 120.1 . . ?
C7 C8 H8 120.1 . . ?
C8 C9 C10 120.3(14) . . ?
C8 C9 H9 119.8 . . ?
C10 C9 H9 119.8 . . ?
C9 C10 C11 121.1(15) . . ?
C9 C10 H10 119.4 . . ?
C11 C10 H10 119.4 . . ?
C6 C11 C10 117.8(12) . . ?
C6 C11 H11 121.1 . . ?
C10 C11 H11 121.1 . . ?
C13 C12 C17 118.1(10) . . ?
C13 C12 P1 120.9(9) . . ?
C17 C12 P1 120.8(8) . . ?
C12 C13 C14 118.7(12) . . ?
C12 C13 H13 120.7 . . ?
C14 C13 H13 120.7 . . ?
C15 C14 C13 123.9(14) . . ?
C15 C14 H14 118 . . ?
C13 C14 H14 118 . . ?
C14 C15 C16 118.9(13) . . ?
C14 C15 H15 120.5 . . ?
C16 C15 H15 120.5 . . ?
C15 C16 C17 119.9(14) . . ?
C15 C16 H16 120.1 . . ?
C17 C16 H16 120.1 . . ?
C16 C17 C12 120.4(13) . . ?
C16 C17 H17 119.8 . . ?
C12 C17 H17 119.8 . . ?
C18 P2 C24 103.0(4) . . ?
C18 P2 C5 107.7(4) . . ?
C24 P2 C5 105.5(4) . . ?
C18 P2 Mn1 111.0(3) . . ?
C24 P2 Mn1 120.9(3) . . ?
C5 P2 Mn1 108.0(3) . . ?
C23 C18 C19 120.0(11) . . ?
C23 C18 P2 123.1(7) . . ?
C19 C18 P2 116.5(9) . . ?
C20 C19 C18 118.6(13) . . ?
C20 C19 H19 120.7 . . ?
C18 C19 H19 120.7 . . ?
C21 C20 C19 121.2(12) . . ?
C21 C20 H20 119.4 . . ?
C19 C20 H20 119.4 . . ?
C22 C21 C20 119.1(12) . . ?
C22 C21 H21 120.5 . . ?
C20 C21 H21 120.5 . . ?
C21 C22 C23 122.2(13) . . ?
C21 C22 H22 118.9 . . ?
C23 C22 H22 118.9 . . ?
C18 C23 C22 118.8(10) . . ?
C18 C23 H23 120.6 . . ?
C22 C23 H23 120.6 . . ?
C29 C24 C25 120.9(9) . . ?
C29 C24 P2 120.0(8) . . ?
C25 C24 P2 119.0(8) . . ?
C26 C25 C24 117.3(10) . . ?
C26 C25 H25 121.3 . . ?
C24 C25 H25 121.3 . . ?
C27 C26 C25 122.7(12) . . ?
C27 C26 H26 118.6 . . ?
C25 C26 H26 118.6 . . ?
C26 C27 C28 119.0(11) . . ?
C26 C27 H27 120.5 . . ?
C28 C27 H27 120.5 . . ?
C29 C28 C27 120.4(11) . . ?
C29 C28 H28 119.8 . . ?
C27 C28 H28 119.8 . . ?
C24 C29 C28 119.4(10) . . ?
C24 C29 H29 120.3 . . ?
C28 C29 H29 120.3 . . ?

loop_
_geom_bond_atom_site_label_1
_geom_bond_atom_site_label_2
_geom_bond_distance
_geom_bond_site_symmetry_2
_geom_bond_publ_flag
Mn1 C4 1.835(11) . ?
Mn1 C3 1.841(11) . ?
Mn1 C2 1.861(12) . ?
Mn1 C1 1.888(14) . ?
Mn1 P1 2.321(3) . ?
Mn1 P2 2.340(3) . ?
C1 O1 1.109(14) . ?
C2 O2 1.127(13) . ?
C3 O3 1.108(12) . ?
C4 O4 1.104(12) . ?
S1 C5 1.785(10) . ?
S1 P1 2.118(3) . ?
C5 P2 1.868(9) . ?
C5 Br1 1.978(10) . ?
C5 Br2 1.989(9) . ?
P1 C6 1.816(10) . ?
P1 C12 1.823(10) . ?
C6 C11 1.391(16) . ?
C6 C7 1.392(15) . ?
C7 C8 1.361(18) . ?
C7 H7 0.93 . ?
C8 C9 1.34(2) . ?
C8 H8 0.93 . ?
C9 C10 1.37(2) . ?
C9 H9 0.93 . ?
C10 C11 1.420(18) . ?
C10 H10 0.93 . ?
C11 H11 0.93 . ?
C12 C13 1.377(15) . ?
C12 C17 1.401(16) . ?
C13 C14 1.386(17) . ?
C13 H13 0.93 . ?
C14 C15 1.32(2) . ?
C14 H14 0.93 . ?
C15 C16 1.37(2) . ?
C15 H15 0.93 . ?
C16 C17 1.393(17) . ?
C16 H16 0.93 . ?
C17 H17 0.93 . ?
P2 C18 1.813(10) . ?
P2 C24 1.829(9) . ?
C18 C23 1.383(15) . ?
C18 C19 1.402(15) . ?
C19 C20 1.390(19) . ?
C19 H19 0.93 . ?
C20 C21 1.38(2) . ?
C20 H20 0.93 . ?
C21 C22 1.35(2) . ?
C21 H21 0.93 . ?
C22 C23 1.388(17) . ?
C22 H22 0.93 . ?
C23 H23 0.93 . ?
C24 C29 1.341(14) . ?
C24 C25 1.416(16) . ?
C25 C26 1.369(15) . ?
C25 H25 0.93 . ?
C26 C27 1.333(16) . ?
C26 H26 0.93 . ?
C27 C28 1.386(18) . ?
C27 H27 0.93 . ?
C28 C29 1.384(16) . ?
C28 H28 0.93 . ?
C29 H29 0.93 . ?

loop_
_geom_torsion_atom_site_label_1
_geom_torsion_atom_site_label_2
_geom_torsion_atom_site_label_3
_geom_torsion_atom_site_label_4
_geom_torsion
_geom_torsion_site_symmetry_1
_geom_torsion_site_symmetry_2
_geom_torsion_site_symmetry_3
_geom_torsion_site_symmetry_4
_geom_torsion_publ_flag
P1 S1 C5 P2 -43.5(5) . . . . ?
P1 S1 C5 Br1 75.2(4) . . . . ?
P1 S1 C5 Br2 -171.6(3) . . . . ?
C12 P1 C6 C11 -131.2(10) . . . . ?
S1 P1 C6 C11 -23.4(10) . . . . ?
Mn1 P1 C6 C11 96.7(10) . . . . ?
C12 P1 C6 C7 59.2(9) . . . . ?
S1 P1 C6 C7 167.0(8) . . . . ?
Mn1 P1 C6 C7 -72.9(8) . . . . ?
C11 C6 C7 C8 2.5(18) . . . . ?
P1 C6 C7 C8 172.5(10) . . . . ?
C6 C7 C8 C9 -2(2) . . . . ?
C7 C8 C9 C10 2(2) . . . . ?
C8 C9 C10 C11 -3(2) . . . . ?
C7 C6 C11 C10 -2.9(17) . . . . ?
P1 C6 C11 C10 -172.6(9) . . . . ?
C9 C10 C11 C6 3(2) . . . . ?
C6 P1 C12 C13 77.4(10) . . . . ?
S1 P1 C12 C13 -28.7(10) . . . . ?
Mn1 P1 C12 C13 -155.0(8) . . . . ?
C6 P1 C12 C17 -97.5(10) . . . . ?
S1 P1 C12 C17 156.4(9) . . . . ?
Mn1 P1 C12 C17 30.2(11) . . . . ?
C17 C12 C13 C14 -2.6(18) . . . . ?
P1 C12 C13 C14 -177.6(10) . . . . ?
C12 C13 C14 C15 4(2) . . . . ?
C13 C14 C15 C16 -4(2) . . . . ?
C14 C15 C16 C17 2(2) . . . . ?
C15 C16 C17 C12 -1(2) . . . . ?
C13 C12 C17 C16 1.3(19) . . . . ?
P1 C12 C17 C16 176.3(11) . . . . ?
S1 C5 P2 C18 -74.8(6) . . . . ?
Br1 C5 P2 C18 163.1(4) . . . . ?
Br2 C5 P2 C18 46.4(6) . . . . ?
S1 C5 P2 C24 175.8(5) . . . . ?
Br1 C5 P2 C24 53.6(5) . . . . ?
Br2 C5 P2 C24 -63.1(6) . . . . ?
S1 C5 P2 Mn1 45.1(6) . . . . ?
Br1 C5 P2 Mn1 -77.0(4) . . . . ?
Br2 C5 P2 Mn1 166.3(4) . . . . ?
C24 P2 C18 C23 139.5(8) . . . . ?
C5 P2 C18 C23 28.3(9) . . . . ?
Mn1 P2 C18 C23 -89.7(8) . . . . ?
C24 P2 C18 C19 -48.1(8) . . . . ?
C5 P2 C18 C19 -159.3(7) . . . . ?
Mn1 P2 C18 C19 82.7(8) . . . . ?
C23 C18 C19 C20 1.9(16) . . . . ?
P2 C18 C19 C20 -170.7(9) . . . . ?
C18 C19 C20 C21 -0.3(18) . . . . ?
C19 C20 C21 C22 -1.8(19) . . . . ?
C20 C21 C22 C23 2.2(19) . . . . ?
C19 C18 C23 C22 -1.6(15) . . . . ?
P2 C18 C23 C22 170.6(8) . . . . ?
C21 C22 C23 C18 -0.5(18) . . . . ?
C18 P2 C24 C29 -44.4(10) . . . . ?
C5 P2 C24 C29 68.4(10) . . . . ?
Mn1 P2 C24 C29 -169.0(8) . . . . ?
C18 P2 C24 C25 134.9(8) . . . . ?
C5 P2 C24 C25 -112.3(8) . . . . ?
Mn1 P2 C24 C25 10.3(9) . . . . ?
C29 C24 C25 C26 1.3(15) . . . . ?
P2 C24 C25 C26 -178.0(8) . . . . ?
C24 C25 C26 C27 -3.5(16) . . . . ?
C25 C26 C27 C28 4.2(18) . . . . ?
C26 C27 C28 C29 -2.7(19) . . . . ?
C25 C24 C29 C28 0.0(17) . . . . ?
P2 C24 C29 C28 179.3(9) . . . . ?
C27 C28 C29 C24 0.6(19) . . . . ?

_cod_database_fobs_code 2108656
